data_4105853
loop_
_publ_author_name
'Evan R. King'
'Elisabeth T. Hennessy'
'Theodore A. Betley'

_publ_contact_author_address
;Department of Chemistry and Chemical Biology
Harvard University
Mallinckrodt 306E
12 Oxford Street
Cambridge, MA 02138
;
_publ_contact_author_email betley@chemistry.harvard.edu
_publ_contact_author_name 'Professor Theodore A. Betley'
_publ_contact_author_phone 617-496-9944
_publ_section_title
;
 Catalytic C-H Bond Amination from High-Spin Iron Imido Complexes
;
_journal_name_full 'Journal of the American Chemical Society'
_journal_page_first 4917
_journal_page_last 4923
_journal_paper_doi 10.1021/ja110066j
_journal_volume 133
_journal_year 2011
_chemical_formula_sum 'C46 H65 Cl Fe N2 O2'
_chemical_formula_weight 769.30
_chemical_name_systematic
; 
 ? 
;
_space_group_IT_number 14
_symmetry_cell_setting monoclinic
_symmetry_space_group_name_Hall '-P 2yn'
_symmetry_space_group_name_H-M 'P 1 21/n 1'
_atom_sites_solution_hydrogens geom
_atom_sites_solution_primary direct
_atom_sites_solution_secondary difmap
_audit_creation_method SHELXL-97
_cell_angle_alpha 90.00
_cell_angle_beta 106.605(3)
_cell_angle_gamma 90.00
_cell_formula_units_Z 4
_cell_length_a 14.497(3)
_cell_length_b 16.196(3)
_cell_length_c 18.331(3)
_cell_measurement_reflns_used 5689
_cell_measurement_temperature 100(2)
_cell_measurement_theta_max 20.29
_cell_measurement_theta_min 2.32
_cell_volume 4124.5(13)
_computing_cell_refinement 'SAINT 7.46A (Bruker-AXS, 2009)'
_computing_data_collection 'APEX2 v2009.3.0 (Bruker-AXS, 2009)'
_computing_data_reduction 'SAINT 7.46A (Bruker-AXS, 2009)'
_computing_molecular_graphics 'Bruker SHELXTL'
_computing_publication_material 'Bruker SHELXTL'
_computing_structure_refinement 'SHELXL-97 (Sheldrick, 2008)'
_computing_structure_solution 'SHELXS-97 (Sheldrick, 2008)'
_diffrn_ambient_temperature 100(2)
_diffrn_measured_fraction_theta_full 0.996
_diffrn_measured_fraction_theta_max 0.996
_diffrn_measurement_device_type 'CCD area detector'
_diffrn_measurement_method 'phi and omega scans'
_diffrn_radiation_monochromator graphite
_diffrn_radiation_source 'fine-focus sealed tube'
_diffrn_radiation_type MoK\a
_diffrn_radiation_wavelength 0.71073
_diffrn_reflns_av_R_equivalents 0.1008
_diffrn_reflns_av_sigmaI/netI 0.0635
_diffrn_reflns_limit_h_max 17
_diffrn_reflns_limit_h_min -17
_diffrn_reflns_limit_k_max 19
_diffrn_reflns_limit_k_min -19
_diffrn_reflns_limit_l_max 22
_diffrn_reflns_limit_l_min -22
_diffrn_reflns_number 62277
_diffrn_reflns_theta_full 25.79
_diffrn_reflns_theta_max 25.79
_diffrn_reflns_theta_min 1.59
_exptl_absorpt_coefficient_mu 0.470
_exptl_absorpt_correction_T_max 0.9037
_exptl_absorpt_correction_T_min 0.8272
_exptl_absorpt_correction_type multi-scan
_exptl_absorpt_process_details 'SADABS (Sheldrick, 2009)'
_exptl_crystal_colour Brown
_exptl_crystal_density_diffrn 1.239
_exptl_crystal_description Plate
_exptl_crystal_F_000 1656
_exptl_crystal_size_max 0.42
_exptl_crystal_size_mid 0.31
_exptl_crystal_size_min 0.22
_refine_diff_density_max 0.510
_refine_diff_density_min -0.450
_refine_diff_density_rms 0.069
_refine_ls_extinction_method none
_refine_ls_goodness_of_fit_ref 1.008
_refine_ls_hydrogen_treatment constr
_refine_ls_matrix_type full
_refine_ls_number_parameters 469
_refine_ls_number_reflns 7903
_refine_ls_number_restraints 0
_refine_ls_restrained_S_all 1.008
_refine_ls_R_factor_all 0.1005
_refine_ls_R_factor_gt 0.0525
_refine_ls_shift/su_max 0.001
_refine_ls_shift/su_mean 0.000
_refine_ls_structure_factor_coef Fsqd
_refine_ls_weighting_details 'calc w=1/[\s^2^(Fo^2^)+(0.0601P)^2^+4.5098P] where P=(Fo^2^+2Fc^2^)/3'
_refine_ls_weighting_scheme calc
_refine_ls_wR_factor_gt 0.1202
_refine_ls_wR_factor_ref 0.1471
_reflns_number_gt 5077
_reflns_number_total 7903
_reflns_threshold_expression >2sigma(I)
_cod_data_source_file ja110066j_si_002_2.cif
_cod_data_source_block AdDPMEFeClEt2O
_cod_original_cell_volume 4124.4(13)
_cod_database_code 4105853

loop_
_symmetry_equiv_pos_as_xyz
'x, y, z'
'-x+1/2, y+1/2, -z+1/2'
'-x, -y, -z'
'x-1/2, -y-1/2, z-1/2'

loop_
_atom_site_label
_atom_site_type_symbol
_atom_site_fract_x
_atom_site_fract_y
_atom_site_fract_z
_atom_site_U_iso_or_equiv
_atom_site_adp_type
_atom_site_occupancy
_atom_site_symmetry_multiplicity
_atom_site_calc_flag
_atom_site_refinement_flags
Fe1 Fe 0.35022(3) 0.83397(3) 0.12846(3) 0.02842(15) Uani 1 1 d .
Cl1 Cl 0.40786(6) 0.81866(5) 0.02759(5) 0.0353(2) Uani 1 1 d .
O1 O 0.44556(16) 0.89292(13) 0.22116(12) 0.0312(5) Uani 1 1 d .
N1 N 0.22302(19) 0.89279(16) 0.11532(15) 0.0283(6) Uani 1 1 d .
N2 N 0.3241(2) 0.72965(16) 0.18193(15) 0.0307(7) Uani 1 1 d .
C1 C 0.3734(2) 0.6600(2) 0.20789(18) 0.0315(8) Uani 1 1 d .
C2 C 0.3265(3) 0.6156(2) 0.2536(2) 0.0392(9) Uani 1 1 d .
H2A H 0.3471 0.5648 0.2788 0.047 Uiso 1 1 calc R
C3 C 0.2468(3) 0.6590(2) 0.2550(2) 0.0390(9) Uani 1 1 d .
H3A H 0.2017 0.6441 0.2815 0.047 Uiso 1 1 calc R
C4 C 0.2434(3) 0.7301(2) 0.20992(19) 0.0331(8) Uani 1 1 d .
C5 C 0.1692(2) 0.7880(2) 0.19493(18) 0.0297(8) Uani 1 1 d .
C6 C 0.1574(2) 0.8603(2) 0.15087(18) 0.0283(7) Uani 1 1 d .
C7 C 0.0754(2) 0.9113(2) 0.13501(18) 0.0302(8) Uani 1 1 d .
H7A H 0.0203 0.9038 0.1525 0.036 Uiso 1 1 calc R
C8 C 0.0904(2) 0.9736(2) 0.08971(18) 0.0296(8) Uani 1 1 d .
H8A H 0.0469 1.0172 0.0691 0.035 Uiso 1 1 calc R
C9 C 0.1815(2) 0.96193(19) 0.07890(18) 0.0274(7) Uani 1 1 d .
C10 C 0.0899(3) 0.7719(2) 0.2308(2) 0.0334(8) Uani 1 1 d .
C11 C 0.0958(3) 0.8043(2) 0.30256(19) 0.0336(8) Uani 1 1 d .
C12 C 0.0195(3) 0.7918(2) 0.3331(2) 0.0402(9) Uani 1 1 d .
H12A H 0.0236 0.8138 0.3820 0.048 Uiso 1 1 calc R
C13 C -0.0617(3) 0.7485(3) 0.2950(2) 0.0444(10) Uani 1 1 d .
C14 C -0.0651(3) 0.7159(2) 0.2247(2) 0.0440(10) Uani 1 1 d .
H14A H -0.1202 0.6851 0.1982 0.053 Uiso 1 1 calc R
C15 C 0.0088(3) 0.7265(2) 0.1913(2) 0.0362(9) Uani 1 1 d .
C16 C 0.1826(3) 0.8522(2) 0.3467(2) 0.0406(9) Uani 1 1 d .
H16A H 0.2293 0.8553 0.3173 0.061 Uiso 1 1 calc R
H16B H 0.2121 0.8245 0.3953 0.061 Uiso 1 1 calc R
H16C H 0.1630 0.9081 0.3564 0.061 Uiso 1 1 calc R
C17 C -0.1433(3) 0.7382(3) 0.3302(3) 0.0678(14) Uani 1 1 d .
H17A H -0.1950 0.7061 0.2958 0.102 Uiso 1 1 calc R
H17B H -0.1679 0.7926 0.3387 0.102 Uiso 1 1 calc R
H17C H -0.1199 0.7092 0.3789 0.102 Uiso 1 1 calc R
C18 C 0.0009(3) 0.6914(2) 0.1143(2) 0.0457(10) Uani 1 1 d .
H18A H 0.0591 0.7049 0.0997 0.069 Uiso 1 1 calc R
H18B H -0.0554 0.7151 0.0770 0.069 Uiso 1 1 calc R
H18C H -0.0063 0.6313 0.1156 0.069 Uiso 1 1 calc R
C19 C 0.4609(3) 0.6318(2) 0.18684(19) 0.0324(8) Uani 1 1 d .
C20 C 0.5383(2) 0.6991(2) 0.20061(19) 0.0317(8) Uani 1 1 d .
H20A H 0.5115 0.7488 0.1707 0.038 Uiso 1 1 calc R
H20B H 0.5582 0.7145 0.2551 0.038 Uiso 1 1 calc R
C21 C 0.6262(3) 0.6689(2) 0.1776(2) 0.0408(9) Uani 1 1 d .
H21A H 0.6755 0.7138 0.1868 0.049 Uiso 1 1 calc R
C22 C 0.6687(3) 0.5936(2) 0.2258(2) 0.0455(10) Uani 1 1 d .
H22A H 0.7264 0.5742 0.2122 0.055 Uiso 1 1 calc R
H22B H 0.6883 0.6087 0.2804 0.055 Uiso 1 1 calc R
C23 C 0.5937(3) 0.5256(2) 0.2113(2) 0.0409(9) Uani 1 1 d .
H23A H 0.6216 0.4762 0.2427 0.049 Uiso 1 1 calc R
C24 C 0.5062(3) 0.5551(2) 0.2336(2) 0.0360(9) Uani 1 1 d .
H24A H 0.5252 0.5689 0.2885 0.043 Uiso 1 1 calc R
H24B H 0.4579 0.5102 0.2249 0.043 Uiso 1 1 calc R
C25 C 0.4335(3) 0.6061(2) 0.10225(19) 0.0388(9) Uani 1 1 d .
H25A H 0.3856 0.5608 0.0933 0.047 Uiso 1 1 calc R
H25B H 0.4036 0.6536 0.0700 0.047 Uiso 1 1 calc R
C26 C 0.5222(3) 0.5775(2) 0.0800(2) 0.0472(10) Uani 1 1 d .
H26A H 0.5028 0.5623 0.0248 0.057 Uiso 1 1 calc R
C27 C 0.5650(3) 0.5019(2) 0.1274(2) 0.0518(11) Uani 1 1 d .
H27A H 0.5170 0.4567 0.1178 0.062 Uiso 1 1 calc R
H27B H 0.6221 0.4822 0.1130 0.062 Uiso 1 1 calc R
C28 C 0.5959(3) 0.6462(2) 0.0938(2) 0.0472(10) Uani 1 1 d .
H28A H 0.5679 0.6951 0.0629 0.057 Uiso 1 1 calc R
H28B H 0.6527 0.6280 0.0783 0.057 Uiso 1 1 calc R
C29 C 0.2285(2) 1.01694(19) 0.03382(18) 0.0270(7) Uani 1 1 d .
C30 C 0.1782(2) 1.10182(19) 0.02105(19) 0.0307(8) Uani 1 1 d .
H30A H 0.1094 1.0944 -0.0070 0.037 Uiso 1 1 calc R
H30B H 0.1819 1.1273 0.0709 0.037 Uiso 1 1 calc R
C31 C 0.2252(3) 1.1587(2) -0.0239(2) 0.0352(8) Uani 1 1 d .
H31A H 0.1916 1.2132 -0.0313 0.042 Uiso 1 1 calc R
C32 C 0.2186(3) 1.1207(2) -0.1012(2) 0.0379(9) Uani 1 1 d .
H32A H 0.1502 1.1135 -0.1305 0.045 Uiso 1 1 calc R
H32B H 0.2492 1.1578 -0.1304 0.045 Uiso 1 1 calc R
C33 C 0.2692(3) 1.0373(2) -0.09012(19) 0.0333(8) Uani 1 1 d .
H33A H 0.2646 1.0123 -0.1409 0.040 Uiso 1 1 calc R
C34 C 0.2209(2) 0.9797(2) -0.04508(18) 0.0308(8) Uani 1 1 d .
H34A H 0.2526 0.9250 -0.0389 0.037 Uiso 1 1 calc R
H34B H 0.1523 0.9720 -0.0736 0.037 Uiso 1 1 calc R
C35 C 0.3355(2) 1.0303(2) 0.07606(18) 0.0298(8) Uani 1 1 d .
H35A H 0.3414 1.0544 0.1268 0.036 Uiso 1 1 calc R
H35B H 0.3693 0.9765 0.0836 0.036 Uiso 1 1 calc R
C36 C 0.3749(2) 1.0494(2) -0.04614(19) 0.0319(8) Uani 1 1 d .
H36A H 0.4085 0.9954 -0.0391 0.038 Uiso 1 1 calc R
H36B H 0.4063 1.0858 -0.0753 0.038 Uiso 1 1 calc R
C37 C 0.3310(3) 1.1710(2) 0.0205(2) 0.0367(8) Uani 1 1 d .
H37A H 0.3620 1.2091 -0.0077 0.044 Uiso 1 1 calc R
H37B H 0.3356 1.1959 0.0708 0.044 Uiso 1 1 calc R
C38 C 0.3826(3) 1.0878(2) 0.0313(2) 0.0335(8) Uani 1 1 d .
H38A H 0.4519 1.0958 0.0599 0.040 Uiso 1 1 calc R
C39 C 0.4263(3) 0.8940(2) 0.29437(19) 0.0376(9) Uani 1 1 d .
H39A H 0.4878 0.8888 0.3352 0.045 Uiso 1 1 calc R
H39B H 0.3855 0.8460 0.2980 0.045 Uiso 1 1 calc R
C40 C 0.3770(3) 0.9711(3) 0.3061(3) 0.0562(12) Uani 1 1 d .
H40A H 0.3650 0.9694 0.3560 0.084 Uiso 1 1 calc R
H40B H 0.3157 0.9761 0.2662 0.084 Uiso 1 1 calc R
H40C H 0.4179 1.0187 0.3038 0.084 Uiso 1 1 calc R
C41 C 0.5266(2) 0.9434(2) 0.2187(2) 0.0355(8) Uani 1 1 d .
H41A H 0.5226 0.9967 0.2441 0.043 Uiso 1 1 calc R
H41B H 0.5223 0.9553 0.1649 0.043 Uiso 1 1 calc R
C42 C 0.6222(3) 0.9046(2) 0.2560(2) 0.0450(10) Uani 1 1 d .
H42A H 0.6738 0.9420 0.2523 0.067 Uiso 1 1 calc R
H42B H 0.6276 0.8525 0.2303 0.067 Uiso 1 1 calc R
H42C H 0.6278 0.8938 0.3097 0.067 Uiso 1 1 calc R
O2 O 0.10598(19) 0.65310(16) -0.04794(14) 0.0473(7) Uani 1 1 d .
C43 C 0.1270(3) 0.7381(3) -0.0347(3) 0.0562(12) Uani 1 1 d .
H43A H 0.1792 0.7544 -0.0568 0.067 Uiso 1 1 calc R
H43B H 0.1488 0.7492 0.0207 0.067 Uiso 1 1 calc R
C44 C 0.0380(3) 0.7867(3) -0.0709(3) 0.0596(12) Uani 1 1 d .
H44A H 0.0516 0.8458 -0.0622 0.089 Uiso 1 1 calc R
H44B H -0.0131 0.7706 -0.0484 0.089 Uiso 1 1 calc R
H44C H 0.0171 0.7757 -0.1257 0.089 Uiso 1 1 calc R
C45 C 0.1851(3) 0.6021(3) -0.0109(3) 0.0629(13) Uani 1 1 d .
H45A H 0.2038 0.6123 0.0447 0.076 Uiso 1 1 calc R
H45B H 0.2410 0.6147 -0.0298 0.076 Uiso 1 1 calc R
C46 C 0.1559(4) 0.5141(3) -0.0270(3) 0.0803(16) Uani 1 1 d .
H46A H 0.2099 0.4780 -0.0019 0.120 Uiso 1 1 calc R
H46B H 0.1375 0.5045 -0.0820 0.120 Uiso 1 1 calc R
H46C H 0.1010 0.5020 -0.0075 0.120 Uiso 1 1 calc R

loop_
_atom_site_aniso_label
_atom_site_aniso_U_11
_atom_site_aniso_U_22
_atom_site_aniso_U_33
_atom_site_aniso_U_23
_atom_site_aniso_U_13
_atom_site_aniso_U_12
Fe1 0.0329(3) 0.0252(2) 0.0245(3) 0.0007(2) 0.0038(2) 0.0004(2)
Cl1 0.0445(5) 0.0319(5) 0.0295(4) 0.0019(3) 0.0109(4) 0.0058(4)
O1 0.0340(13) 0.0327(13) 0.0252(12) -0.0012(10) 0.0060(10) -0.0023(10)
N1 0.0311(16) 0.0265(14) 0.0254(15) -0.0003(11) 0.0049(12) -0.0015(12)
N2 0.0350(17) 0.0267(15) 0.0274(15) 0.0012(12) 0.0039(13) 0.0004(12)
C1 0.036(2) 0.0276(17) 0.0254(17) 0.0025(14) 0.0004(15) -0.0005(15)
C2 0.045(2) 0.0326(19) 0.036(2) 0.0126(16) 0.0048(18) 0.0019(17)
C3 0.041(2) 0.037(2) 0.037(2) 0.0097(16) 0.0061(17) -0.0024(17)
C4 0.036(2) 0.0300(18) 0.0306(19) 0.0028(15) 0.0059(16) -0.0032(15)
C5 0.0326(19) 0.0305(18) 0.0222(17) -0.0041(14) 0.0016(15) -0.0066(15)
C6 0.0311(19) 0.0281(17) 0.0224(17) -0.0008(13) 0.0021(14) -0.0040(14)
C7 0.0291(19) 0.0310(18) 0.0281(18) -0.0013(14) 0.0042(15) -0.0039(14)
C8 0.034(2) 0.0260(17) 0.0269(18) 0.0008(14) 0.0064(15) 0.0012(14)
C9 0.0304(19) 0.0259(17) 0.0230(17) -0.0035(13) 0.0031(14) -0.0009(14)
C10 0.036(2) 0.0285(18) 0.034(2) 0.0086(15) 0.0070(16) 0.0004(15)
C11 0.037(2) 0.0315(18) 0.0300(19) 0.0053(15) 0.0064(16) 0.0031(15)
C12 0.043(2) 0.047(2) 0.029(2) 0.0112(17) 0.0075(17) 0.0061(18)
C13 0.033(2) 0.060(3) 0.038(2) 0.0188(19) 0.0048(18) -0.0009(18)
C14 0.038(2) 0.049(2) 0.038(2) 0.0119(18) -0.0015(18) -0.0124(18)
C15 0.036(2) 0.0352(19) 0.033(2) 0.0108(15) 0.0018(17) -0.0056(16)
C16 0.046(2) 0.041(2) 0.034(2) -0.0035(16) 0.0105(18) -0.0066(17)
C17 0.048(3) 0.111(4) 0.045(3) 0.015(3) 0.014(2) -0.010(3)
C18 0.049(2) 0.042(2) 0.039(2) 0.0040(17) 0.0003(18) -0.0148(18)
C19 0.039(2) 0.0271(17) 0.0264(18) 0.0038(14) 0.0018(16) -0.0004(15)
C20 0.035(2) 0.0257(17) 0.0302(19) 0.0015(14) 0.0032(15) -0.0003(15)
C21 0.042(2) 0.0298(19) 0.053(2) 0.0066(17) 0.0171(19) 0.0049(17)
C22 0.042(2) 0.037(2) 0.056(3) 0.0125(18) 0.011(2) 0.0091(17)
C23 0.049(2) 0.0269(19) 0.043(2) 0.0091(16) 0.0073(19) 0.0106(17)
C24 0.040(2) 0.0280(18) 0.034(2) 0.0041(15) 0.0012(17) -0.0014(16)
C25 0.052(2) 0.0261(18) 0.032(2) 0.0007(15) 0.0015(17) 0.0016(16)
C26 0.074(3) 0.033(2) 0.032(2) -0.0012(16) 0.011(2) 0.014(2)
C27 0.075(3) 0.032(2) 0.049(2) 0.0034(18) 0.018(2) 0.014(2)
C28 0.065(3) 0.036(2) 0.048(2) 0.0087(18) 0.028(2) 0.0151(19)
C29 0.0272(18) 0.0278(17) 0.0250(17) 0.0013(13) 0.0060(14) 0.0010(14)
C30 0.032(2) 0.0262(17) 0.0324(19) 0.0026(14) 0.0067(15) 0.0015(14)
C31 0.038(2) 0.0261(18) 0.042(2) 0.0045(15) 0.0109(17) 0.0040(15)
C32 0.037(2) 0.039(2) 0.036(2) 0.0114(16) 0.0075(17) -0.0016(16)
C33 0.038(2) 0.0333(19) 0.0266(18) 0.0042(14) 0.0061(16) -0.0025(15)
C34 0.033(2) 0.0288(18) 0.0265(18) 0.0002(14) 0.0028(15) 0.0002(15)
C35 0.0314(19) 0.0291(18) 0.0267(18) -0.0006(14) 0.0049(15) 0.0021(14)
C36 0.033(2) 0.0309(18) 0.0340(19) 0.0001(15) 0.0122(16) -0.0014(15)
C37 0.040(2) 0.0274(18) 0.043(2) -0.0005(16) 0.0114(17) -0.0062(16)
C38 0.0287(19) 0.0341(19) 0.036(2) -0.0022(15) 0.0065(16) -0.0042(15)
C39 0.038(2) 0.045(2) 0.0289(19) -0.0026(16) 0.0085(16) -0.0059(17)
C40 0.059(3) 0.050(3) 0.065(3) -0.016(2) 0.027(2) -0.007(2)
C41 0.033(2) 0.036(2) 0.036(2) -0.0014(16) 0.0069(16) -0.0038(16)
C42 0.041(2) 0.044(2) 0.046(2) -0.0026(18) 0.0072(19) -0.0055(18)
O2 0.0477(17) 0.0436(15) 0.0400(15) -0.0045(12) -0.0045(13) -0.0021(13)
C43 0.068(3) 0.047(2) 0.056(3) -0.018(2) 0.023(2) -0.019(2)
C44 0.088(4) 0.039(2) 0.056(3) 0.001(2) 0.027(3) 0.002(2)
C45 0.058(3) 0.072(3) 0.046(3) -0.006(2) -0.005(2) 0.008(2)
C46 0.099(4) 0.061(3) 0.065(3) 0.011(3) -0.002(3) 0.026(3)

loop_
_atom_type_symbol
_atom_type_description
_atom_type_scat_dispersion_real
_atom_type_scat_dispersion_imag
_atom_type_scat_source
C C 0.0033 0.0016 'International Tables Vol C Tables 4.2.6.8 and 6.1.1.4'
H H 0.0000 0.0000 'International Tables Vol C Tables 4.2.6.8 and 6.1.1.4'
N N 0.0061 0.0033 'International Tables Vol C Tables 4.2.6.8 and 6.1.1.4'
O O 0.0106 0.0060 'International Tables Vol C Tables 4.2.6.8 and 6.1.1.4'
Cl Cl 0.1484 0.1585 'International Tables Vol C Tables 4.2.6.8 and 6.1.1.4'
Fe Fe 0.3463 0.8444 'International Tables Vol C Tables 4.2.6.8 and 6.1.1.4'

loop_
_geom_angle_atom_site_label_1
_geom_angle_atom_site_label_2
_geom_angle_atom_site_label_3
_geom_angle
N1 Fe1 N2 99.13(11)
N1 Fe1 O1 104.46(10)
N2 Fe1 O1 99.09(10)
N1 Fe1 Cl1 119.52(8)
N2 Fe1 Cl1 117.82(8)
O1 Fe1 Cl1 113.83(7)
C41 O1 C39 113.4(2)
C41 O1 Fe1 126.07(19)
C39 O1 Fe1 120.1(2)
C9 N1 C6 106.0(3)
C9 N1 Fe1 135.1(2)
C6 N1 Fe1 118.9(2)
C1 N2 C4 106.7(3)
C1 N2 Fe1 135.2(2)
C4 N2 Fe1 117.3(2)
N2 C1 C2 109.8(3)
N2 C1 C19 124.5(3)
C2 C1 C19 125.6(3)
C3 C2 C1 107.7(3)
C3 C2 H2A 126.2
C1 C2 H2A 126.2
C2 C3 C4 107.4(3)
C2 C3 H3A 126.3
C4 C3 H3A 126.3
C5 C4 N2 127.4(3)
C5 C4 C3 124.1(3)
N2 C4 C3 108.5(3)
C4 C5 C6 129.4(3)
C4 C5 C10 116.1(3)
C6 C5 C10 114.5(3)
N1 C6 C5 126.4(3)
N1 C6 C7 109.2(3)
C5 C6 C7 124.4(3)
C8 C7 C6 106.7(3)
C8 C7 H7A 126.6
C6 C7 H7A 126.6
C7 C8 C9 107.9(3)
C7 C8 H8A 126.1
C9 C8 H8A 126.1
N1 C9 C8 110.2(3)
N1 C9 C29 123.6(3)
C8 C9 C29 126.2(3)
C11 C10 C15 120.0(3)
C11 C10 C5 119.9(3)
C15 C10 C5 120.0(3)
C12 C11 C10 118.9(3)
C12 C11 C16 119.9(3)
C10 C11 C16 121.2(3)
C13 C12 C11 122.3(4)
C13 C12 H12A 118.9
C11 C12 H12A 118.9
C12 C13 C14 117.8(4)
C12 C13 C17 120.1(4)
C14 C13 C17 122.2(4)
C13 C14 C15 122.6(4)
C13 C14 H14A 118.7
C15 C14 H14A 118.7
C14 C15 C10 118.5(3)
C14 C15 C18 120.6(3)
C10 C15 C18 120.9(3)
C11 C16 H16A 109.5
C11 C16 H16B 109.5
H16A C16 H16B 109.5
C11 C16 H16C 109.5
H16A C16 H16C 109.5
H16B C16 H16C 109.5
C13 C17 H17A 109.5
C13 C17 H17B 109.5
H17A C17 H17B 109.5
C13 C17 H17C 109.5
H17A C17 H17C 109.5
H17B C17 H17C 109.5
C15 C18 H18A 109.5
C15 C18 H18B 109.5
H18A C18 H18B 109.5
C15 C18 H18C 109.5
H18A C18 H18C 109.5
H18B C18 H18C 109.5
C1 C19 C20 112.0(3)
C1 C19 C25 110.3(3)
C20 C19 C25 108.9(3)
C1 C19 C24 111.0(3)
C20 C19 C24 107.8(3)
C25 C19 C24 106.7(3)
C21 C20 C19 110.8(3)
C21 C20 H20A 109.5
C19 C20 H20A 109.5
C21 C20 H20B 109.5
C19 C20 H20B 109.5
H20A C20 H20B 108.1
C28 C21 C22 110.1(3)
C28 C21 C20 109.5(3)
C22 C21 C20 109.0(3)
C28 C21 H21A 109.4
C22 C21 H21A 109.4
C20 C21 H21A 109.4
C23 C22 C21 109.2(3)
C23 C22 H22A 109.8
C21 C22 H22A 109.8
C23 C22 H22B 109.8
C21 C22 H22B 109.8
H22A C22 H22B 108.3
C22 C23 C24 109.7(3)
C22 C23 C27 109.5(3)
C24 C23 C27 110.0(3)
C22 C23 H23A 109.2
C24 C23 H23A 109.2
C27 C23 H23A 109.2
C23 C24 C19 111.1(3)
C23 C24 H24A 109.4
C19 C24 H24A 109.4
C23 C24 H24B 109.4
C19 C24 H24B 109.4
H24A C24 H24B 108.0
C26 C25 C19 110.8(3)
C26 C25 H25A 109.5
C19 C25 H25A 109.5
C26 C25 H25B 109.5
C19 C25 H25B 109.5
H25A C25 H25B 108.1
C28 C26 C27 110.1(3)
C28 C26 C25 109.8(3)
C27 C26 C25 109.1(3)
C28 C26 H26A 109.3
C27 C26 H26A 109.3
C25 C26 H26A 109.3
C23 C27 C26 108.8(3)
C23 C27 H27A 109.9
C26 C27 H27A 109.9
C23 C27 H27B 109.9
C26 C27 H27B 109.9
H27A C27 H27B 108.3
C26 C28 C21 109.5(3)
C26 C28 H28A 109.8
C21 C28 H28A 109.8
C26 C28 H28B 109.8
C21 C28 H28B 109.8
H28A C28 H28B 108.2
C9 C29 C35 110.9(3)
C9 C29 C34 111.2(3)
C35 C29 C34 108.6(3)
C9 C29 C30 110.0(3)
C35 C29 C30 108.4(3)
C34 C29 C30 107.6(3)
C31 C30 C29 110.9(3)
C31 C30 H30A 109.5
C29 C30 H30A 109.5
C31 C30 H30B 109.5
C29 C30 H30B 109.5
H30A C30 H30B 108.1
C30 C31 C32 109.9(3)
C30 C31 C37 109.1(3)
C32 C31 C37 109.6(3)
C30 C31 H31A 109.4
C32 C31 H31A 109.4
C37 C31 H31A 109.4
C33 C32 C31 109.5(3)
C33 C32 H32A 109.8
C31 C32 H32A 109.8
C33 C32 H32B 109.8
C31 C32 H32B 109.8
H32A C32 H32B 108.2
C32 C33 C36 109.3(3)
C32 C33 C34 109.5(3)
C36 C33 C34 109.6(3)
C32 C33 H33A 109.5
C36 C33 H33A 109.5
C34 C33 H33A 109.5
C33 C34 C29 110.1(3)
C33 C34 H34A 109.6
C29 C34 H34A 109.6
C33 C34 H34B 109.6
C29 C34 H34B 109.6
H34A C34 H34B 108.1
C38 C35 C29 111.0(3)
C38 C35 H35A 109.4
C29 C35 H35A 109.4
C38 C35 H35B 109.4
C29 C35 H35B 109.4
H35A C35 H35B 108.0
C38 C36 C33 109.8(3)
C38 C36 H36A 109.7
C33 C36 H36A 109.7
C38 C36 H36B 109.7
C33 C36 H36B 109.7
H36A C36 H36B 108.2
C38 C37 C31 109.4(3)
C38 C37 H37A 109.8
C31 C37 H37A 109.8
C38 C37 H37B 109.8
C31 C37 H37B 109.8
H37A C37 H37B 108.2
C35 C38 C36 109.1(3)
C35 C38 C37 109.3(3)
C36 C38 C37 109.7(3)
C35 C38 H38A 109.6
C36 C38 H38A 109.6
C37 C38 H38A 109.6
O1 C39 C40 111.9(3)
O1 C39 H39A 109.2
C40 C39 H39A 109.2
O1 C39 H39B 109.2
C40 C39 H39B 109.2
H39A C39 H39B 107.9
C39 C40 H40A 109.5
C39 C40 H40B 109.5
H40A C40 H40B 109.5
C39 C40 H40C 109.5
H40A C40 H40C 109.5
H40B C40 H40C 109.5
O1 C41 C42 113.8(3)
O1 C41 H41A 108.8
C42 C41 H41A 108.8
O1 C41 H41B 108.8
C42 C41 H41B 108.8
H41A C41 H41B 107.7
C41 C42 H42A 109.5
C41 C42 H42B 109.5
H42A C42 H42B 109.5
C41 C42 H42C 109.5
H42A C42 H42C 109.5
H42B C42 H42C 109.5
C43 O2 C45 112.3(3)
O2 C43 C44 108.6(3)
O2 C43 H43A 110.0
C44 C43 H43A 110.0
O2 C43 H43B 110.0
C44 C43 H43B 110.0
H43A C43 H43B 108.3
C43 C44 H44A 109.5
C43 C44 H44B 109.5
H44A C44 H44B 109.5
C43 C44 H44C 109.5
H44A C44 H44C 109.5
H44B C44 H44C 109.5
O2 C45 C46 108.4(4)
O2 C45 H45A 110.0
C46 C45 H45A 110.0
O2 C45 H45B 110.0
C46 C45 H45B 110.0
H45A C45 H45B 108.4
C45 C46 H46A 109.5
C45 C46 H46B 109.5
H46A C46 H46B 109.5
C45 C46 H46C 109.5
H46A C46 H46C 109.5
H46B C46 H46C 109.5

loop_
_geom_bond_atom_site_label_1
_geom_bond_atom_site_label_2
_geom_bond_distance
Fe1 N1 2.028(3)
Fe1 N2 2.042(3)
Fe1 O1 2.090(2)
Fe1 Cl1 2.2499(10)
O1 C41 1.443(4)
O1 C39 1.447(4)
N1 C9 1.354(4)
N1 C6 1.400(4)
N2 C1 1.348(4)
N2 C4 1.406(4)
C1 C2 1.416(5)
C1 C19 1.499(5)
C2 C3 1.359(5)
C2 H2A 0.9500
C3 C4 1.410(5)
C3 H3A 0.9500
C4 C5 1.394(5)
C5 C6 1.405(4)
C5 C10 1.500(5)
C6 C7 1.408(5)
C7 C8 1.363(5)
C7 H7A 0.9500
C8 C9 1.403(5)
C8 H8A 0.9500
C9 C29 1.504(5)
C10 C11 1.397(5)
C10 C15 1.401(5)
C11 C12 1.390(5)
C11 C16 1.503(5)
C12 C13 1.376(5)
C12 H12A 0.9500
C13 C14 1.381(5)
C13 C17 1.510(6)
C14 C15 1.387(5)
C14 H14A 0.9500
C15 C18 1.496(5)
C16 H16A 0.9800
C16 H16B 0.9800
C16 H16C 0.9800
C17 H17A 0.9800
C17 H17B 0.9800
C17 H17C 0.9800
C18 H18A 0.9800
C18 H18B 0.9800
C18 H18C 0.9800
C19 C20 1.532(5)
C19 C25 1.544(5)
C19 C24 1.545(4)
C20 C21 1.531(5)
C20 H20A 0.9900
C20 H20B 0.9900
C21 C28 1.518(5)
C21 C22 1.528(5)
C21 H21A 1.0000
C22 C23 1.517(5)
C22 H22A 0.9900
C22 H22B 0.9900
C23 C24 1.517(5)
C23 C27 1.524(5)
C23 H23A 1.0000
C24 H24A 0.9900
C24 H24B 0.9900
C25 C26 1.529(5)
C25 H25A 0.9900
C25 H25B 0.9900
C26 C28 1.514(6)
C26 C27 1.526(5)
C26 H26A 1.0000
C27 H27A 0.9900
C27 H27B 0.9900
C28 H28A 0.9900
C28 H28B 0.9900
C29 C35 1.538(4)
C29 C34 1.541(4)
C29 C30 1.542(4)
C30 C31 1.520(5)
C30 H30A 0.9900
C30 H30B 0.9900
C31 C32 1.524(5)
C31 C37 1.530(5)
C31 H31A 1.0000
C32 C33 1.522(5)
C32 H32A 0.9900
C32 H32B 0.9900
C33 C36 1.526(5)
C33 C34 1.541(5)
C33 H33A 1.0000
C34 H34A 0.9900
C34 H34B 0.9900
C35 C38 1.525(5)
C35 H35A 0.9900
C35 H35B 0.9900
C36 C38 1.525(5)
C36 H36A 0.9900
C36 H36B 0.9900
C37 C38 1.527(5)
C37 H37A 0.9900
C37 H37B 0.9900
C38 H38A 1.0000
C39 C40 1.484(5)
C39 H39A 0.9900
C39 H39B 0.9900
C40 H40A 0.9800
C40 H40B 0.9800
C40 H40C 0.9800
C41 C42 1.498(5)
C41 H41A 0.9900
C41 H41B 0.9900
C42 H42A 0.9800
C42 H42B 0.9800
C42 H42C 0.9800
O2 C43 1.417(4)
O2 C45 1.419(5)
C43 C44 1.495(6)
C43 H43A 0.9900
C43 H43B 0.9900
C44 H44A 0.9800
C44 H44B 0.9800
C44 H44C 0.9800
C45 C46 1.491(7)
C45 H45A 0.9900
C45 H45B 0.9900
C46 H46A 0.9800
C46 H46B 0.9800
C46 H46C 0.9800

loop_
_geom_torsion_atom_site_label_1
_geom_torsion_atom_site_label_2
_geom_torsion_atom_site_label_3
_geom_torsion_atom_site_label_4
_geom_torsion
N1 Fe1 O1 C41 -112.8(2)
N2 Fe1 O1 C41 145.2(2)
Cl1 Fe1 O1 C41 19.3(3)
N1 Fe1 O1 C39 59.0(2)
N2 Fe1 O1 C39 -42.9(2)
Cl1 Fe1 O1 C39 -168.9(2)
N2 Fe1 N1 C9 -172.8(3)
O1 Fe1 N1 C9 85.3(3)
Cl1 Fe1 N1 C9 -43.4(3)
N2 Fe1 N1 C6 8.4(2)
O1 Fe1 N1 C6 -93.5(2)
Cl1 Fe1 N1 C6 137.8(2)
N1 Fe1 N2 C1 178.4(3)
O1 Fe1 N2 C1 -75.2(3)
Cl1 Fe1 N2 C1 47.9(3)
N1 Fe1 N2 C4 -12.8(2)
O1 Fe1 N2 C4 93.6(2)
Cl1 Fe1 N2 C4 -143.3(2)
C4 N2 C1 C2 -1.0(4)
Fe1 N2 C1 C2 168.6(2)
C4 N2 C1 C19 175.3(3)
Fe1 N2 C1 C19 -15.0(5)
N2 C1 C2 C3 0.5(4)
C19 C1 C2 C3 -175.9(3)
C1 C2 C3 C4 0.3(4)
C1 N2 C4 C5 -176.7(3)
Fe1 N2 C4 C5 11.5(4)
C1 N2 C4 C3 1.2(4)
Fe1 N2 C4 C3 -170.6(2)
C2 C3 C4 C5 177.0(3)
C2 C3 C4 N2 -1.0(4)
N2 C4 C5 C6 -1.9(6)
C3 C4 C5 C6 -179.5(3)
N2 C4 C5 C10 178.3(3)
C3 C4 C5 C10 0.7(5)
C9 N1 C6 C5 179.4(3)
Fe1 N1 C6 C5 -1.5(4)
C9 N1 C6 C7 0.1(3)
Fe1 N1 C6 C7 179.2(2)
C4 C5 C6 N1 -4.2(5)
C10 C5 C6 N1 175.6(3)
C4 C5 C6 C7 175.0(3)
C10 C5 C6 C7 -5.2(5)
N1 C6 C7 C8 0.6(4)
C5 C6 C7 C8 -178.7(3)
C6 C7 C8 C9 -1.1(4)
C6 N1 C9 C8 -0.7(3)
Fe1 N1 C9 C8 -179.6(2)
C6 N1 C9 C29 179.2(3)
Fe1 N1 C9 C29 0.3(5)
C7 C8 C9 N1 1.2(4)
C7 C8 C9 C29 -178.8(3)
C4 C5 C10 C11 90.9(4)
C6 C5 C10 C11 -89.0(4)
C4 C5 C10 C15 -91.1(4)
C6 C5 C10 C15 89.1(4)
C15 C10 C11 C12 -1.0(5)
C5 C10 C11 C12 177.1(3)
C15 C10 C11 C16 179.1(3)
C5 C10 C11 C16 -2.9(5)
C10 C11 C12 C13 -0.1(5)
C16 C11 C12 C13 179.9(3)
C11 C12 C13 C14 1.1(6)
C11 C12 C13 C17 -178.8(4)
C12 C13 C14 C15 -1.1(6)
C17 C13 C14 C15 178.8(4)
C13 C14 C15 C10 0.1(5)
C13 C14 C15 C18 -178.7(3)
C11 C10 C15 C14 0.9(5)
C5 C10 C15 C14 -177.1(3)
C11 C10 C15 C18 179.8(3)
C5 C10 C15 C18 1.7(5)
N2 C1 C19 C20 52.9(4)
C2 C1 C19 C20 -131.3(3)
N2 C1 C19 C25 -68.5(4)
C2 C1 C19 C25 107.3(4)
N2 C1 C19 C24 173.5(3)
C2 C1 C19 C24 -10.7(5)
C1 C19 C20 C21 -179.2(3)
C25 C19 C20 C21 -57.0(4)
C24 C19 C20 C21 58.3(4)
C19 C20 C21 C28 59.8(4)
C19 C20 C21 C22 -60.7(4)
C28 C21 C22 C23 -59.4(4)
C20 C21 C22 C23 60.6(4)
C21 C22 C23 C24 -60.5(4)
C21 C22 C23 C27 60.3(4)
C22 C23 C24 C19 60.0(4)
C27 C23 C24 C19 -60.5(4)
C1 C19 C24 C23 179.0(3)
C20 C19 C24 C23 -58.0(4)
C25 C19 C24 C23 58.8(4)
C1 C19 C25 C26 179.8(3)
C20 C19 C25 C26 56.6(4)
C24 C19 C25 C26 -59.5(4)
C19 C25 C26 C28 -59.0(4)
C19 C25 C26 C27 61.8(4)
C22 C23 C27 C26 -60.6(4)
C24 C23 C27 C26 60.0(4)
C28 C26 C27 C23 60.3(4)
C25 C26 C27 C23 -60.3(4)
C27 C26 C28 C21 -59.5(4)
C25 C26 C28 C21 60.7(4)
C22 C21 C28 C26 58.9(4)
C20 C21 C28 C26 -60.9(4)
N1 C9 C29 C35 -42.7(4)
C8 C9 C29 C35 137.2(3)
N1 C9 C29 C34 78.2(4)
C8 C9 C29 C34 -101.8(4)
N1 C9 C29 C30 -162.7(3)
C8 C9 C29 C30 17.3(4)
C9 C29 C30 C31 179.5(3)
C35 C29 C30 C31 58.1(3)
C34 C29 C30 C31 -59.2(3)
C29 C30 C31 C32 60.0(4)
C29 C30 C31 C37 -60.2(4)
C30 C31 C32 C33 -59.5(4)
C37 C31 C32 C33 60.4(4)
C31 C32 C33 C36 -60.4(4)
C31 C32 C33 C34 59.7(4)
C32 C33 C34 C29 -60.7(4)
C36 C33 C34 C29 59.2(4)
C9 C29 C34 C33 179.8(3)
C35 C29 C34 C33 -57.9(3)
C30 C29 C34 C33 59.3(3)
C9 C29 C35 C38 -178.6(3)
C34 C29 C35 C38 58.9(3)
C30 C29 C35 C38 -57.7(3)
C32 C33 C36 C38 59.9(4)
C34 C33 C36 C38 -60.1(4)
C30 C31 C37 C38 60.8(4)
C32 C31 C37 C38 -59.6(4)
C29 C35 C38 C36 -60.2(4)
C29 C35 C38 C37 59.7(4)
C33 C36 C38 C35 60.3(4)
C33 C36 C38 C37 -59.4(4)
C31 C37 C38 C35 -60.4(4)
C31 C37 C38 C36 59.1(4)
C41 O1 C39 C40 77.1(4)
Fe1 O1 C39 C40 -95.8(3)
C39 O1 C41 C42 77.7(4)
Fe1 O1 C41 C42 -110.0(3)
C45 O2 C43 C44 -175.9(4)
C43 O2 C45 C46 179.2(4)
